data_2016788
loop_
_publ_author_name
'Guo, Ming-Lin'
'Guo, Chen-Hu'

_publ_section_title
;Poly[[tetraaquabis(\m~2~-2-nitroterephthalato-\k^3^<i>O</i>^1^:<i>O</i>^4^,<i>O</i>^4'^)(\m~2~-piperazine-\k^3^<i>N</i>:<i>N</i>')dicadmium(II)]
 dihydrate]
;
_journal_coeditor_code AV3159
_journal_issue 10
_journal_name_full 'Acta Crystallographica Section C'
_journal_page_first m342
_journal_page_last m344
_journal_paper_doi 10.1107/S010827010802903X
_journal_volume 64
_journal_year 2008
_chemical_formula_iupac '[Cd2 (C8 H3 N O6)2 (H2 O)4 (C4 H10 N2)] , 2H2 O'
_chemical_formula_moiety 'C20 H24 Cd2 N4 O16 , 2H2 O'
_chemical_formula_sum 'C20 H28 Cd2 N4 O18'
_chemical_formula_weight 837.26
_chemical_name_systematic
;Poly[\m~2~-Piperazine-<i>N</i>,<i>N</i>'-tetraaquabis[(\m~2~-2-nitroterephthalato-<i>O</i>:<i>O</i>',<i>O</i>'')dicadmium(II)]
 dihydrate]
;
_space_group_IT_number 14
_symmetry_cell_setting monoclinic
_symmetry_space_group_name_Hall '-P 2ybc'
_symmetry_space_group_name_H-M 'P 1 21/c 1'
_atom_sites_solution_hydrogens geom
_atom_sites_solution_primary direct
_atom_sites_solution_secondary difmap
_audit_creation_method SHELXL97
_cell_angle_alpha 90.00
_cell_angle_beta 105.374(5)
_cell_angle_gamma 90.00
_cell_formula_units_Z 2
_cell_length_a 10.572(3)
_cell_length_b 17.755(5)
_cell_length_c 7.390(2)
_cell_measurement_reflns_used 4289
_cell_measurement_temperature 294(2)
_cell_measurement_theta_max 26.37
_cell_measurement_theta_min 2.29
_cell_volume 1337.5(6)
_computing_cell_refinement 'SMART (Bruker, 1997)'
_computing_data_collection 'SMART (Bruker, 1997)'
_computing_data_reduction 'SAINT (Bruker, 1997)'
_computing_molecular_graphics 'SHELXTL (Sheldrick, 2008)'
_computing_publication_material 'SHELXTL (Sheldrick, 2008)'
_computing_structure_refinement 'SHELXTL (Sheldrick, 2008)'
_computing_structure_solution 'SHELXTL (Sheldrick, 2008)'
_diffrn_ambient_temperature 294(2)
_diffrn_measured_fraction_theta_full 0.987
_diffrn_measured_fraction_theta_max 0.987
_diffrn_measurement_device_type 'Bruker SMART CCD area-detector'
_diffrn_measurement_method '\f and \w'
_diffrn_radiation_monochromator graphite
_diffrn_radiation_source 'fine-focus sealed tube'
_diffrn_radiation_type MoK\a
_diffrn_radiation_wavelength 0.71073
_diffrn_reflns_av_R_equivalents 0.0589
_diffrn_reflns_av_sigmaI/netI 0.0506
_diffrn_reflns_limit_h_max 12
_diffrn_reflns_limit_h_min -7
_diffrn_reflns_limit_k_max 18
_diffrn_reflns_limit_k_min -21
_diffrn_reflns_limit_l_max 8
_diffrn_reflns_limit_l_min -8
_diffrn_reflns_number 6702
_diffrn_reflns_theta_full 25.01
_diffrn_reflns_theta_max 25.01
_diffrn_reflns_theta_min 2.00
_diffrn_standards_number 0
_exptl_absorpt_coefficient_mu 1.685
_exptl_absorpt_correction_T_max 0.819
_exptl_absorpt_correction_T_min 0.734
_exptl_absorpt_correction_type multi-scan
_exptl_absorpt_process_details '(SADABS; Sheldrick, 1996)'
_exptl_crystal_colour colourless
_exptl_crystal_density_diffrn 2.079
_exptl_crystal_density_method 'not measured'
_exptl_crystal_description needle
_exptl_crystal_F_000 832
_exptl_crystal_size_max 0.20
_exptl_crystal_size_mid 0.16
_exptl_crystal_size_min 0.12
_refine_diff_density_max 1.355
_refine_diff_density_min -1.057
_refine_ls_extinction_method none
_refine_ls_goodness_of_fit_ref 1.149
_refine_ls_hydrogen_treatment constr
_refine_ls_matrix_type full
_refine_ls_number_parameters 199
_refine_ls_number_reflns 2331
_refine_ls_number_restraints 0
_refine_ls_restrained_S_all 1.149
_refine_ls_R_factor_all 0.0549
_refine_ls_R_factor_gt 0.0477
_refine_ls_shift/su_max 0.000
_refine_ls_shift/su_mean 0.000
_refine_ls_structure_factor_coef Fsqd
_refine_ls_weighting_details 'calc w = 1/[\s^2^(Fo^2^)+(0.0411P)^2^+9.0605P] where P=(Fo^2^+2Fc^2^)/3'
_refine_ls_weighting_scheme calc
_refine_ls_wR_factor_gt 0.1255
_refine_ls_wR_factor_ref 0.1294
_reflns_number_gt 2019
_reflns_number_total 2331
_reflns_threshold_expression I>2\s(I)
_cod_data_source_file av3159.cif
_cod_data_source_block I
_cod_original_sg_symbol_H-M 'P 21/c'
_cod_database_code 2016788
_cod_database_fobs_code 2016788

loop_
_symmetry_equiv_pos_as_xyz
'x, y, z'
'-x, y+1/2, -z+1/2'
'-x, -y, -z'
'x, -y-1/2, z-1/2'

loop_
_atom_site_type_symbol
_atom_site_label
_atom_site_fract_x
_atom_site_fract_y
_atom_site_fract_z
_atom_site_U_iso_or_equiv
_atom_site_adp_type
_atom_site_calc_flag
_atom_site_refinement_flags
_atom_site_occupancy
Cd Cd1 0.75601(5) -0.03455(3) -0.08662(7) 0.0298(2) Uani d . 1
O O1 0.7942(6) 0.0683(3) 0.0828(7) 0.0389(12) Uani d . 1
O O2 0.8063(6) 0.0185(3) 0.3603(7) 0.0419(13) Uani d . 1
O O3 1.2094(5) 0.3347(3) 0.6460(8) 0.0423(13) Uani d . 1
O O4 1.0683(5) 0.3974(3) 0.4379(7) 0.0392(12) Uani d . 1
O O5 0.6601(6) 0.2721(3) 0.1028(10) 0.0633(18) Uani d . 1
O O6 0.6206(5) 0.1656(3) 0.2073(9) 0.0497(14) Uani d . 1
O O7 0.8739(5) 0.0186(3) -0.2664(8) 0.0460(14) Uani d . 1
H H7A 0.9396 0.0442 -0.2057 0.055 Uiso d R 1
H H7B 0.8531 0.0229 -0.3854 0.055 Uiso d R 1
O O8 0.6421(5) -0.0742(3) 0.1225(8) 0.0431(13) Uani d . 1
H H8A 0.6448 -0.1218 0.1349 0.052 Uiso d R 1
H H8B 0.6773 -0.0480 0.2184 0.052 Uiso d R 1
N N1 0.6941(6) 0.2162(3) 0.1969(9) 0.0362(14) Uani d . 1
N N2 0.5704(6) -0.0161(3) -0.3095(8) 0.0296(12) Uani d . 1
H H2A 0.5025 -0.0219 -0.2565 0.035 Uiso calc R 1
C C1 0.8212(7) 0.0699(4) 0.2545(10) 0.0311(15) Uani d . 1
C C2 0.8838(7) 0.1406(4) 0.3424(9) 0.0290(14) Uani d . 1
C C3 0.8306(7) 0.2108(4) 0.3020(10) 0.0303(15) Uani d . 1
C C4 0.8975(7) 0.2750(4) 0.3593(10) 0.0314(15) Uani d . 1
H H4 0.8583 0.3217 0.3269 0.038 Uiso calc R 1
C C5 1.0250(7) 0.2697(4) 0.4666(9) 0.0298(15) Uani d . 1
C C6 1.0786(7) 0.2008(4) 0.5156(10) 0.0352(16) Uani d . 1
H H6 1.1639 0.1971 0.5917 0.042 Uiso calc R 1
C C7 1.0090(7) 0.1370(4) 0.4546(10) 0.0350(16) Uani d . 1
H H7 1.0473 0.0902 0.4900 0.042 Uiso calc R 1
C C8 1.1057(7) 0.3380(4) 0.5209(10) 0.0313(15) Uani d . 1
C C9 0.5560(7) -0.0722(4) -0.4567(10) 0.0330(15) Uani d . 1
H H9A 0.5515 -0.1218 -0.4037 0.040 Uiso calc R 1
H H9B 0.6327 -0.0709 -0.5052 0.040 Uiso calc R 1
C C10 0.5633(7) 0.0598(4) -0.3862(11) 0.0350(16) Uani d . 1
H H10A 0.6405 0.0690 -0.4306 0.042 Uiso calc R 1
H H10B 0.5640 0.0958 -0.2872 0.042 Uiso calc R 1
O O9 0.6116(8) -0.2219(4) 0.1801(13) 0.093(3) Uani d . 1
H H9C 0.6709 -0.2511 0.1617 0.111 Uiso d R 1
H H9D 0.5333 -0.2383 0.1494 0.111 Uiso d R 1

loop_
_atom_site_aniso_label
_atom_site_aniso_U_11
_atom_site_aniso_U_22
_atom_site_aniso_U_33
_atom_site_aniso_U_12
_atom_site_aniso_U_13
_atom_site_aniso_U_23
Cd1 0.0316(3) 0.0310(3) 0.0237(3) 0.0040(2) 0.0019(2) 0.00011(19)
O1 0.058(3) 0.031(3) 0.028(3) -0.008(2) 0.012(2) -0.004(2)
O2 0.060(4) 0.033(3) 0.028(3) -0.010(2) 0.004(3) 0.001(2)
O3 0.040(3) 0.037(3) 0.040(3) -0.008(2) -0.007(2) 0.000(2)
O4 0.036(3) 0.030(3) 0.044(3) -0.006(2) -0.004(2) 0.000(2)
O5 0.049(4) 0.049(4) 0.080(5) 0.003(3) -0.004(3) 0.018(3)
O6 0.032(3) 0.048(3) 0.066(4) -0.011(2) 0.009(3) -0.007(3)
O7 0.039(3) 0.067(4) 0.032(3) -0.017(3) 0.009(2) 0.000(2)
O8 0.043(3) 0.043(3) 0.045(3) -0.006(2) 0.015(3) 0.000(2)
N1 0.027(3) 0.040(3) 0.037(3) -0.001(3) 0.000(3) -0.003(3)
N2 0.027(3) 0.037(3) 0.021(3) 0.003(2) 0.001(2) 0.004(2)
C1 0.030(4) 0.030(3) 0.034(4) 0.001(3) 0.010(3) -0.001(3)
C2 0.032(4) 0.032(3) 0.026(3) -0.004(3) 0.013(3) -0.001(3)
C3 0.028(4) 0.037(4) 0.027(4) -0.002(3) 0.010(3) -0.001(3)
C4 0.032(4) 0.028(3) 0.033(4) -0.002(3) 0.008(3) -0.001(3)
C5 0.039(4) 0.029(3) 0.023(3) -0.003(3) 0.010(3) -0.002(3)
C6 0.031(4) 0.036(4) 0.035(4) -0.001(3) 0.001(3) 0.000(3)
C7 0.038(4) 0.031(4) 0.033(4) 0.000(3) 0.003(3) 0.000(3)
C8 0.034(4) 0.035(4) 0.029(4) -0.004(3) 0.016(3) -0.005(3)
C9 0.038(4) 0.033(4) 0.023(4) 0.004(3) 0.001(3) 0.002(3)
C10 0.034(4) 0.032(3) 0.037(4) 0.001(3) 0.005(3) -0.002(3)
O9 0.068(5) 0.046(4) 0.134(8) -0.013(3) -0.027(5) 0.014(4)

loop_
_atom_type_symbol
_atom_type_description
_atom_type_scat_dispersion_real
_atom_type_scat_dispersion_imag
_atom_type_scat_source
C C 0.0033 0.0016 'International Tables Vol C Tables 4.2.6.8 and 6.1.1.4'
H H 0.0000 0.0000 'International Tables Vol C Tables 4.2.6.8 and 6.1.1.4'
Cd Cd -0.8075 1.2024 'International Tables Vol C Tables 4.2.6.8 and 6.1.1.4'
N N 0.0061 0.0033 'International Tables Vol C Tables 4.2.6.8 and 6.1.1.4'
O O 0.0106 0.0060 'International Tables Vol C Tables 4.2.6.8 and 6.1.1.4'

loop_
_geom_angle_atom_site_label_1
_geom_angle_atom_site_label_2
_geom_angle_atom_site_label_3
_geom_angle_site_symmetry_1
_geom_angle_site_symmetry_3
_geom_angle
_geom_angle_publ_flag
O1 Cd1 N2 . . 107.0(2) y
O1 Cd1 O4 . 2_745 99.5(2) y
N2 Cd1 O4 . 2_745 153.4(2) y
O1 Cd1 O7 . . 86.6(2) y
N2 Cd1 O7 . . 91.1(2) y
O4 Cd1 O7 2_745 . 89.9(2) y
O1 Cd1 O8 . . 85.49(19) y
N2 Cd1 O8 . . 91.5(2) y
O4 Cd1 O8 2_745 . 91.1(2) y
O7 Cd1 O8 . . 172.1(2) y
O1 Cd1 O3 . 2_745 153.37(19) y
N2 Cd1 O3 . 2_745 98.83(19) y
O4 Cd1 O3 2_745 2_745 54.87(17) y
O7 Cd1 O3 . 2_745 99.3(2) y
O8 Cd1 O3 . 2_745 87.7(2) y
O1 Cd1 C8 . 2_745 126.4(2) ?
N2 Cd1 C8 . 2_745 126.3(2) ?
O4 Cd1 C8 2_745 2_745 27.4(2) ?
O7 Cd1 C8 . 2_745 95.8(2) ?
O8 Cd1 C8 . 2_745 88.7(2) ?
O3 Cd1 C8 2_745 2_745 27.5(2) ?
C1 O1 Cd1 . . 124.7(4) ?
C8 O3 Cd1 . 2_755 88.0(4) ?
C8 O4 Cd1 . 2_755 95.9(4) ?
Cd1 O7 H7A . . 114.4 ?
Cd1 O7 H7B . . 127.8 ?
H7A O7 H7B . . 116.7 ?
Cd1 O8 H8A . . 111.6 ?
Cd1 O8 H8B . . 101.6 ?
H8A O8 H8B . . 117.5 ?
O6 N1 O5 . . 123.4(7) ?
O6 N1 C3 . . 119.0(6) ?
O5 N1 C3 . . 117.7(6) ?
C9 N2 Cd1 . . 110.5(4) ?
C10 N2 Cd1 . . 111.6(4) ?
C9 N2 H2A . . 107.8 ?
C10 N2 H2A . . 107.8 ?
Cd1 N2 H2A . . 107.8 ?
O1 C1 O2 . . 127.1(7) y
O1 C1 C2 . . 115.3(6) ?
O2 C1 C2 . . 117.6(6) ?
C7 C2 C3 . . 116.9(6) ?
C7 C2 C1 . . 118.3(6) ?
C3 C2 C1 . . 124.4(6) ?
C4 C3 C2 . . 123.4(7) ?
C4 C3 N1 . . 118.5(6) ?
C2 C3 N1 . . 118.1(6) ?
C3 C4 C5 . . 118.4(6) ?
C3 C4 H4 . . 120.8 ?
C5 C4 H4 . . 120.8 ?
C6 C5 C4 . . 119.5(6) ?
C6 C5 C8 . . 119.9(6) ?
C4 C5 C8 . . 120.5(6) ?
C5 C6 C7 . . 120.8(7) ?
C5 C6 H6 . . 119.6 ?
C7 C6 H6 . . 119.6 ?
C6 C7 C2 . . 120.9(7) ?
C6 C7 H7 . . 119.5 ?
C2 C7 H7 . . 119.5 ?
O4 C8 O3 . . 121.2(6) y
O4 C8 C5 . . 118.9(7) ?
O3 C8 C5 . . 119.9(6) ?
O4 C8 Cd1 . 2_755 56.8(3) ?
O3 C8 Cd1 . 2_755 64.5(4) ?
C5 C8 Cd1 . 2_755 174.8(5) ?
N2 C9 H9A . . 109.1 ?
C10 C9 H9A 3_654 . 109.1 ?
N2 C9 H9B . . 109.1 ?
C10 C9 H9B 3_654 . 109.1 ?
H9A C9 H9B . . 107.8 ?
N2 C10 H10A . . 109.0 ?
C9 C10 H10A 3_654 . 109.0 ?
N2 C10 H10B . . 109.0 ?
C9 C10 H10B 3_654 . 109.0 ?
H10A C10 H10B . . 107.8 ?
H9C O9 H9D . . 117.1 ?

loop_
_geom_bond_atom_site_label_1
_geom_bond_atom_site_label_2
_geom_bond_site_symmetry_2
_geom_bond_distance
_geom_bond_publ_flag
Cd1 O1 . 2.190(5) y
Cd1 N2 . 2.226(5) y
Cd1 O3 2_745 2.409(5) y
O4 Cd1 2_755 2.244(5) y
Cd1 O7 . 2.256(5) y
Cd1 O8 . 2.307(5) y
O1 C1 . 1.225(9) y
O2 C1 . 1.238(8) y
O3 C8 . 1.234(9) y
O4 C8 . 1.232(9) y
O5 N1 . 1.210(8) ?
O6 N1 . 1.203(8) ?
O7 H7A . 0.8513 ?
O7 H7B . 0.8509 ?
O8 H8A . 0.8494 ?
O8 H8B . 0.8478 ?
N1 C3 . 1.449(9) ?
N2 C9 . 1.452(9) ?
N2 C10 . 1.457(9) ?
N2 H2A . 0.9100 ?
C1 C2 . 1.485(9) ?
C2 C7 . 1.365(10) ?
C2 C3 . 1.368(10) ?
C3 C4 . 1.349(9) ?
C4 C5 . 1.374(10) ?
C4 H4 . 0.9300 ?
C5 C6 . 1.356(10) ?
C5 C8 . 1.476(9) ?
C6 C7 . 1.361(10) ?
C6 H6 . 0.9300 ?
C7 H7 . 0.9300 ?
C9 C10 3_654 1.487(10) y
C9 H9A . 0.9700 ?
C9 H9B . 0.9700 ?
C10 C9 3_654 1.487(10) ?
C10 H10A . 0.9700 ?
C10 H10B . 0.9700 ?
O9 H9C . 0.8511 ?
O9 H9D . 0.8498 ?

loop_
_geom_hbond_atom_site_label_D
_geom_hbond_atom_site_label_H
_geom_hbond_atom_site_label_A
_geom_hbond_site_symmetry_A
_geom_hbond_distance_DH
_geom_hbond_distance_HA
_geom_hbond_distance_DA
_geom_hbond_angle_DHA
O9 H9D O5 3_655 0.85 2.45 3.198(10) 148
O9 H9C O3 3_756 0.85 2.21 2.820(9) 129
N2 H2A O8 3_655 0.91 2.65 3.344(8) 133
O8 H8B O2 . 0.85 1.90 2.683(7) 154
O8 H8A O9 . 0.85 1.86 2.690(8) 165
O7 H7B O2 1_554 0.85 1.81 2.660(8) 173
O7 H7A O4 4_565 0.85 1.81 2.660(7) 174
